data_2003004
loop_
_publ_author_name
'Roussel, P.'
'Mather, G.'
'Domeng\`es, B.'
'Groult, D.'
'Labb\'e, P.'

_publ_section_title
;
 Structural Investigation of P~4~W~24~O~80~: A New Monophosphate Tungsten Bronze
;
_journal_coden_ASTM ASBSDK
_journal_issue 4
_journal_name_full
;
 Acta Crystallographica, Section B: Structural Science
;
_journal_page_first 365
_journal_page_last 375
_journal_paper_doi 10.1107/s0108768197013785
_journal_volume 54
_journal_year 1998
_chemical_formula_sum 'O80 P4 W24'
_chemical_formula_weight 5816.2
_symmetry_cell_setting orthorhombic
_symmetry_space_group_name_Hall 'P 2ac 2ab'
_symmetry_space_group_name_H-M 'P 21 21 21'
_atom_type_scat_source 'Maslen, Fox & O'Keefe (1992) and Creagh & McAuley (1992)'
_cell_angle_alpha 90.0
_cell_angle_beta 90.0
_cell_angle_gamma 90.0
_cell_formula_units_Z 1
_cell_length_a 5.3120(10)
_cell_length_b 6.5557(8)
_cell_length_c 42.196(8)
_cell_measurement_reflns_used 25
_cell_measurement_temperature 295
_cell_measurement_theta_max 24
_cell_measurement_theta_min 18
_cell_volume 1469.5(8)
_diffrn_measurement_device CAD-4
_diffrn_measurement_method \w-\q/2
_diffrn_radiation_type MoK\a
_diffrn_radiation_wavelength .71073
_diffrn_reflns_av_R_equivalents ?
_diffrn_reflns_limit_h_max 10
_diffrn_reflns_limit_h_min 0
_diffrn_reflns_limit_k_max 13
_diffrn_reflns_limit_k_min 0
_diffrn_reflns_limit_l_max 0
_diffrn_reflns_limit_l_min -82
_diffrn_reflns_number 6858
_diffrn_reflns_theta_max 45
_diffrn_standards_decay_% 7
_diffrn_standards_interval_count ?
_diffrn_standards_interval_time 60
_diffrn_standards_number 3
_exptl_absorpt_coefficient_mu 48.184
_exptl_absorpt_correction_T_max .8680
_exptl_absorpt_correction_T_min .2509
_exptl_absorpt_correction_type gaussian
_exptl_crystal_colour 'dark blue'
_exptl_crystal_density_diffrn 6.572(4)
_exptl_crystal_density_meas ?
_exptl_crystal_density_method ?
_exptl_crystal_description 'platelet delimited by (010), (110) and (001)'
_exptl_crystal_F_000 2480
_exptl_crystal_size_max .125
_exptl_crystal_size_mid .069
_exptl_crystal_size_min .003
_refine_diff_density_max 2.81
_refine_diff_density_min -1.84
_refine_ls_extinction_coef .49(6)
_refine_ls_extinction_method 'isotropic secondary type II (Becker & Coppens, 1974)'
_refine_ls_goodness_of_fit_obs 1.80
_refine_ls_hydrogen_treatment ?
_refine_ls_number_parameters 140
_refine_ls_number_reflns 1202
_refine_ls_R_factor_obs .0284
_refine_ls_shift/esd_max .0007
_refine_ls_structure_factor_coef F
_refine_ls_weighting_details 'w = 1/\s^2^(F~o~)'
_refine_ls_weighting_scheme calc
_refine_ls_wR_factor_obs .0272
_reflns_number_observed 1202
_reflns_number_total 6858
_reflns_observed_criterion I>3\s(I)
_cod_depositor_comments
;
The following automatic conversions were performed:
'_exptl_absorpt_correction_type' value 'Gaussian' changed to 'gaussian'
according to '/home/saulius/struct/CIF-dictionaries/cif_core.dic'
dictionary named 'cif_core.dic' version 2.4.1 from 2010-06-29.

Automatic conversion script
Id: cif_fix_enum 1527 2010-12-29 10:47:43Z saulius 

The following automatic conversions were performed:

'_refine_ls_weighting_scheme' value 'w = 1/\s^2^(F~o~)' was changed
to 'calc'. New tag '_refine_ls_weighting_details' was created. The
value of the new tag was set to 'w = 1/\s^2^(F~o~)'.

Automatic conversion script
Id: cif_fix_values 3143 2015-03-26 13:38:13Z robertas 
;
_cod_original_formula_sum 'P4 W24 O80 '
_cod_database_code 2003004

loop_
_atom_site_aniso_label
_atom_site_aniso_U_11
_atom_site_aniso_U_22
_atom_site_aniso_U_33
_atom_site_aniso_U_12
_atom_site_aniso_U_13
_atom_site_aniso_U_23
W(1) .0084(4) .0081(2) .005773(5) .0055(8) -.00430(10) -.00256(3)
W(2) .0092(5) .0075(2) .007036(5) .0045(9) -.00560(10) -.00156(3)
W(3) .0110(5) .0099(2) .008389(5) -.0020(10) .0042(2) -.00233(2)
W(4) .0051(5) .0115(2) .008840(5) .0011(6) -.00503(9) -.00196(3)
W(5) .0099(7) .0088(2) .007397(6) -.0026(6) .00597(9) -.00101(3)
W(6) .0093(6) .0066(2) .006494(5) -.0027(7) .00190(10) -.00130(3)

loop_
_atom_site_label
_atom_site_fract_x
_atom_site_fract_y
_atom_site_fract_z
W(1) .2431(7) .4272(2) .69885(3)
W(2) .2510(10) .0996(2) .62523(3)
W(3) .2526(8) .7578(2) .55324(3)
W(4) .2622(6) .4137(3) .48215(3)
W(5) .7626(7) .4299(2) .58941(3)
W(6) .7592(6) .7693(2) .66258(3)
P .762(3) .1144(8) .72430(10)
O(1) .730(10) .058(3) .7590(5)
O(2) .547(7) .263(5) .7170(8)
O(3) .025(5) .211(4) .7193(7)
O(4) -.022(5) .566(4) .6888(6)
O(5) .477(5) .609(4) .6837(6)
O(6) .260(10) .258(3) .6649(5)
O(7) .537(6) .946(4) .6466(7)
O(8) 1.038(6) .902(5) .6487(7)
O(9) .469(6) .269(4) .6064(6)
O(10) -.036(5) .244(3) .6166(5)
O(11) .269(8) -.066(3) .5920(4)
O(12) .547(6) .626(4) .5735(7)
O(13) 1.043(6) .564(4) .5744(6)
O(14) .475(6) .935(4) .5321(5)
O(15) -.037(5) .898(4) .5412(5)
O(16) .233(6) .591(3) .5181(4)
O(17) .542(5) .281(3) .4988(6)
O(18) .772(7) .256(4) .5556(6)
O(19) .778(7) .582(4) .6302(5)
O(20) .726(7) -.086(3) .7044(5)
